data_1511408
loop_
_publ_author_name
'de Mooij, D.B.'
'Daams, J.L.C.'
'Buschow, K.H.J.'

_publ_section_title
;
 A metastable compound in the Y - Fe - B system
;
_journal_name_full 'Philips Journal of Research'
_journal_page_first 339
_journal_page_last 349
_journal_volume 42
_journal_year 1987
_chemical_formula_sum 'B14 Fe62 Y3'
_chemical_name_systematic 'Y3 Fe62 B14'
_space_group_IT_number 229
_symmetry_space_group_name_Hall '-I 4 2 3'
_symmetry_space_group_name_H-M 'I m -3 m'
_cell_angle_alpha 90
_cell_angle_beta 90
_cell_angle_gamma 90
_cell_formula_units_Z 2
_cell_length_a 12.36
_cell_length_b 12.36
_cell_length_c 12.36
_cell_volume 1888.232
_citation_journal_id_ASTM PHJRD9
_cod_data_source_file boron0-1_552.cif
_cod_data_source_block B14Fe62Y3
_cod_database_code 1511408

loop_
_symmetry_equiv_pos_as_xyz
x,y,z
-y,x,z
-x,-y,z
y,-x,z
x,-y,-z
y,x,-z
-x,y,-z
-y,-x,-z
z,x,y
-x,z,y
-z,-x,y
x,-z,y
z,-x,-y
x,z,-y
-z,x,-y
-x,-z,-y
y,z,x
y,-z,-x
z,y,-x
-y,z,-x
-z,-y,-x
-y,-z,x
z,-y,x
-z,y,x
-x,-y,-z
y,-x,-z
x,y,-z
-y,x,-z
-x,y,z
-y,-x,z
x,-y,z
y,x,z
-z,-x,-y
x,-z,-y
z,x,-y
-x,z,-y
-z,x,y
-x,-z,y
z,-x,y
x,z,y
-y,-z,-x
-y,z,x
-z,-y,x
y,-z,x
z,y,x
y,z,-x
-z,y,-x
z,-y,-x
x+1/2,y+1/2,z+1/2
-y+1/2,x+1/2,z+1/2
-x+1/2,-y+1/2,z+1/2
y+1/2,-x+1/2,z+1/2
x+1/2,-y+1/2,-z+1/2
y+1/2,x+1/2,-z+1/2
-x+1/2,y+1/2,-z+1/2
-y+1/2,-x+1/2,-z+1/2
z+1/2,x+1/2,y+1/2
-x+1/2,z+1/2,y+1/2
-z+1/2,-x+1/2,y+1/2
x+1/2,-z+1/2,y+1/2
z+1/2,-x+1/2,-y+1/2
x+1/2,z+1/2,-y+1/2
-z+1/2,x+1/2,-y+1/2
-x+1/2,-z+1/2,-y+1/2
y+1/2,z+1/2,x+1/2
y+1/2,-z+1/2,-x+1/2
z+1/2,y+1/2,-x+1/2
-y+1/2,z+1/2,-x+1/2
-z+1/2,-y+1/2,-x+1/2
-y+1/2,-z+1/2,x+1/2
z+1/2,-y+1/2,x+1/2
-z+1/2,y+1/2,x+1/2
-x+1/2,-y+1/2,-z+1/2
y+1/2,-x+1/2,-z+1/2
x+1/2,y+1/2,-z+1/2
-y+1/2,x+1/2,-z+1/2
-x+1/2,y+1/2,z+1/2
-y+1/2,-x+1/2,z+1/2
x+1/2,-y+1/2,z+1/2
y+1/2,x+1/2,z+1/2
-z+1/2,-x+1/2,-y+1/2
x+1/2,-z+1/2,-y+1/2
z+1/2,x+1/2,-y+1/2
-x+1/2,z+1/2,-y+1/2
-z+1/2,x+1/2,y+1/2
-x+1/2,-z+1/2,y+1/2
z+1/2,-x+1/2,y+1/2
x+1/2,z+1/2,y+1/2
-y+1/2,-z+1/2,-x+1/2
-y+1/2,z+1/2,x+1/2
-z+1/2,-y+1/2,x+1/2
y+1/2,-z+1/2,x+1/2
z+1/2,y+1/2,x+1/2
y+1/2,z+1/2,-x+1/2
-z+1/2,y+1/2,-x+1/2
z+1/2,-y+1/2,-x+1/2

loop_
_atom_site_label
_atom_site_type_symbol
_atom_site_fract_x
_atom_site_fract_y
_atom_site_fract_z
_atom_site_occupancy
_atom_site_U_iso_or_equiv
Y1 Y 0.5 0 0 1 0.0
Fe1 Fe 0.5 0.25 0 1 0.0
Fe2 Fe 0.191 0.191 0.191 1 0.0
Fe4 Fe 0.344 0.344 0.1 1 0.0
B1 B 0.21 0 0 1 0.0
Fe3 Fe 0.291 0.148 0 1 0.0
B2 B 0.083 0.083 0.083 1 0.0
